data_4080412
loop_
_publ_author_name
'Kalman, Steven E.'
'Petit, Alban'
'Gunnoe, T. Brent'
'Ess, Daniel H.'
'Cundari, Thomas R.'
'Sabat, Michal'

_publ_section_title
;
 Facile and Regioselective C--H Bond Activation of Aromatic Substrates by
 an Fe(II) Complex Involving a Spin-Forbidden Pathway
;
_journal_issue 6
_journal_name_full Organometallics
_journal_page_first 1797
_journal_paper_doi 10.1021/om301219t
_journal_volume 32
_journal_year 2013
_chemical_formula_sum 'C33 H33 Fe O2 P'
_chemical_formula_weight 548.41
_chemical_name_systematic
; 
 ? 
;
_space_group_IT_number 14
_symmetry_cell_setting monoclinic
_symmetry_space_group_name_Hall '-P 2yn'
_symmetry_space_group_name_H-M 'P 1 21/n 1'
_atom_sites_solution_hydrogens geom
_atom_sites_solution_primary direct
_atom_sites_solution_secondary difmap
_audit_creation_method SHELXL-97
_cell_angle_alpha 90.00
_cell_angle_beta 100.537(1)
_cell_angle_gamma 90.00
_cell_formula_units_Z 4
_cell_length_a 8.8473(3)
_cell_length_b 20.0739(6)
_cell_length_c 15.3712(4)
_cell_measurement_reflns_used 9873
_cell_measurement_temperature 153(2)
_cell_measurement_theta_max 32.84
_cell_measurement_theta_min 3.37
_cell_volume 2683.89(14)
_computing_cell_refinement 'Bruker SAINT'
_computing_data_collection 'Bruker APEX2'
_computing_data_reduction 'Bruker SAINT'
_computing_molecular_graphics 'Bruker SHELXTL'
_computing_publication_material 'Bruker SHELXTL'
_computing_structure_refinement 'SHELXL-97 (Sheldrick, 2008)'
_computing_structure_solution 'SHELXS-97 (Sheldrick, 2008)'
_diffrn_ambient_temperature 153(2)
_diffrn_measured_fraction_theta_full 0.998
_diffrn_measured_fraction_theta_max 0.998
_diffrn_measurement_device_type 'Bruker APEX-II CCD'
_diffrn_measurement_method '\f and \w scans'
_diffrn_radiation_monochromator graphite
_diffrn_radiation_source 'fine-focus sealed tube'
_diffrn_radiation_type MoK\a
_diffrn_radiation_wavelength 0.71073
_diffrn_reflns_av_R_equivalents 0.0352
_diffrn_reflns_av_sigmaI/netI 0.0247
_diffrn_reflns_limit_h_max 13
_diffrn_reflns_limit_h_min -13
_diffrn_reflns_limit_k_max 30
_diffrn_reflns_limit_k_min -30
_diffrn_reflns_limit_l_max 23
_diffrn_reflns_limit_l_min -23
_diffrn_reflns_number 58030
_diffrn_reflns_theta_full 32.87
_diffrn_reflns_theta_max 32.87
_diffrn_reflns_theta_min 3.33
_exptl_absorpt_coefficient_mu 0.651
_exptl_absorpt_correction_T_max 0.9319
_exptl_absorpt_correction_T_min 0.7901
_exptl_absorpt_correction_type empirical
_exptl_absorpt_process_details 'Bruker SADABS'
_exptl_crystal_colour red
_exptl_crystal_density_diffrn 1.357
_exptl_crystal_density_meas ?
_exptl_crystal_density_method 'not measured'
_exptl_crystal_description plate
_exptl_crystal_F_000 1152
_exptl_crystal_size_max 0.38
_exptl_crystal_size_mid 0.22
_exptl_crystal_size_min 0.11
_refine_diff_density_max 0.613
_refine_diff_density_min -0.644
_refine_diff_density_rms 0.068
_refine_ls_extinction_coef 0
_refine_ls_extinction_method none
_refine_ls_goodness_of_fit_ref 0.968
_refine_ls_hydrogen_treatment constr
_refine_ls_matrix_type full
_refine_ls_number_parameters 339
_refine_ls_number_reflns 10001
_refine_ls_number_restraints 0
_refine_ls_restrained_S_all 0.968
_refine_ls_R_factor_all 0.0482
_refine_ls_R_factor_gt 0.0352
_refine_ls_shift/su_max 0.001
_refine_ls_shift/su_mean 0.000
_refine_ls_structure_factor_coef Fsqd
_refine_ls_weighting_details 'calc w=1/[\s^2^(Fo^2^)+(0.1000P)^2^+0.0000P] where P=(Fo^2^+2Fc^2^)/3'
_refine_ls_weighting_scheme calc
_refine_ls_wR_factor_gt 0.1115
_refine_ls_wR_factor_ref 0.1258
_reflns_number_gt 8300
_reflns_number_total 10001
_reflns_threshold_expression >2sigma(I)
_cod_data_source_file om301219t_si_001.cif
_cod_data_source_block C33H33O2PFe
_cod_depositor_comments
;
The following automatic conversions were performed:

'_symmetry_cell_setting' value 'Monoclinic' changed to 'monoclinic'
according to /home/saulius/struct/CIF-dictionaries/cif_core.dic
dictionary named 'cif_core.dic' version 2.4.2 from 2011-04-26.

Automatic conversion script
Id: cif_fix_values 1891 2012-01-12 08:04:46Z andrius 

The following automatic conversions were performed:

'_exptl_crystal_density_meas' value 'not measured' was changed to '?'
- the value is perceived as not measured.

Automatic conversion script
Id: cif_fix_values 3008 2015-01-20 13:52:24Z robertas 
;
_cod_original_cell_volume 2683.9(1)
_cod_original_sg_symbol_H-M P2(1)/n
_cod_database_code 4080412

loop_
_symmetry_equiv_pos_as_xyz
'x, y, z'
'-x+1/2, y+1/2, -z+1/2'
'-x, -y, -z'
'x-1/2, -y-1/2, z-1/2'

loop_
_atom_site_label
_atom_site_type_symbol
_atom_site_fract_x
_atom_site_fract_y
_atom_site_fract_z
_atom_site_U_iso_or_equiv
_atom_site_adp_type
_atom_site_occupancy
_atom_site_symmetry_multiplicity
_atom_site_calc_flag
_atom_site_refinement_flags
Fe Fe 0.170038(18) 0.419131(8) 0.319563(11) 0.01312(6) Uani 1 1 d .
P1 P 0.15971(3) 0.323222(14) 0.247567(19) 0.01276(7) Uani 1 1 d .
O1 O 0.01142(11) 0.45780(5) 0.14023(6) 0.02478(19) Uani 1 1 d .
O2 O -0.05965(13) 0.37290(5) 0.41690(7) 0.0300(2) Uani 1 1 d .
C1 C 0.38084(14) 0.41743(6) 0.41377(9) 0.0192(2) Uani 1 1 d .
C2 C 0.27942(14) 0.46719(6) 0.43651(8) 0.0197(2) Uani 1 1 d .
C3 C 0.24819(14) 0.51394(6) 0.36602(9) 0.0199(2) Uani 1 1 d .
C4 C 0.33408(15) 0.49417(6) 0.29978(9) 0.0208(2) Uani 1 1 d .
C5 C 0.41651(13) 0.43515(6) 0.32982(9) 0.0200(2) Uani 1 1 d .
C6 C 0.45738(17) 0.36432(7) 0.47438(10) 0.0292(3) Uani 1 1 d .
H6A H 0.5430 0.3837 0.5162 0.044 Uiso 1 1 calc R
H6B H 0.4965 0.3295 0.4396 0.044 Uiso 1 1 calc R
H6C H 0.3829 0.3449 0.5071 0.044 Uiso 1 1 calc R
C7 C 0.22992(18) 0.47197(8) 0.52455(9) 0.0284(3) Uani 1 1 d .
H7A H 0.3167 0.4869 0.5694 0.043 Uiso 1 1 calc R
H7B H 0.1954 0.4281 0.5411 0.043 Uiso 1 1 calc R
H7C H 0.1453 0.5040 0.5207 0.043 Uiso 1 1 calc R
C8 C 0.15637(18) 0.57668(6) 0.36508(11) 0.0284(3) Uani 1 1 d .
H8A H 0.0805 0.5714 0.4037 0.043 Uiso 1 1 calc R
H8B H 0.1033 0.5859 0.3046 0.043 Uiso 1 1 calc R
H8C H 0.2252 0.6138 0.3864 0.043 Uiso 1 1 calc R
C9 C 0.34772(19) 0.53503(7) 0.21971(11) 0.0319(3) Uani 1 1 d .
H9A H 0.4062 0.5757 0.2383 0.048 Uiso 1 1 calc R
H9B H 0.2448 0.5470 0.1881 0.048 Uiso 1 1 calc R
H9C H 0.4010 0.5091 0.1805 0.048 Uiso 1 1 calc R
C10 C 0.53927(15) 0.40165(8) 0.29014(11) 0.0281(3) Uani 1 1 d .
H10A H 0.5345 0.4175 0.2294 0.042 Uiso 1 1 calc R
H10B H 0.5233 0.3533 0.2896 0.042 Uiso 1 1 calc R
H10C H 0.6403 0.4122 0.3254 0.042 Uiso 1 1 calc R
C11 C 0.00802(13) 0.45913(6) 0.23088(8) 0.0168(2) Uani 1 1 d .
C12 C -0.12440(15) 0.49177(7) 0.23935(9) 0.0220(2) Uani 1 1 d .
H12 H -0.1579 0.5003 0.2936 0.026 Uiso 1 1 calc R
C13 C -0.20423(16) 0.51096(7) 0.15347(10) 0.0271(3) Uani 1 1 d .
H13 H -0.2990 0.5344 0.1400 0.033 Uiso 1 1 calc R
C14 C -0.11807(17) 0.48917(8) 0.09586(10) 0.0300(3) Uani 1 1 d .
H14 H -0.1430 0.4947 0.0335 0.036 Uiso 1 1 calc R
C15 C 0.03149(14) 0.39034(6) 0.37646(8) 0.0181(2) Uani 1 1 d .
C16 C 0.27162(13) 0.25851(6) 0.31454(8) 0.01547(19) Uani 1 1 d .
C17 C 0.22381(15) 0.23819(6) 0.39232(9) 0.0217(2) Uani 1 1 d .
H17 H 0.1361 0.2584 0.4089 0.026 Uiso 1 1 calc R
C18 C 0.30295(18) 0.18892(7) 0.44565(9) 0.0280(3) Uani 1 1 d .
H18 H 0.2679 0.1749 0.4976 0.034 Uiso 1 1 calc R
C19 C 0.43345(18) 0.16002(7) 0.42304(10) 0.0281(3) Uani 1 1 d .
H19 H 0.4882 0.1266 0.4597 0.034 Uiso 1 1 calc R
C20 C 0.48279(16) 0.18003(7) 0.34743(10) 0.0255(3) Uani 1 1 d .
H20 H 0.5724 0.1606 0.3323 0.031 Uiso 1 1 calc R
C21 C 0.40221(14) 0.22871(6) 0.29260(8) 0.0187(2) Uani 1 1 d .
H21 H 0.4366 0.2416 0.2400 0.022 Uiso 1 1 calc R
C22 C 0.22846(13) 0.31899(6) 0.14190(8) 0.0156(2) Uani 1 1 d .
C23 C 0.22550(15) 0.25969(7) 0.09353(9) 0.0219(2) Uani 1 1 d .
H23 H 0.1818 0.2207 0.1138 0.026 Uiso 1 1 calc R
C24 C 0.28559(17) 0.25724(8) 0.01632(9) 0.0275(3) Uani 1 1 d .
H24 H 0.2845 0.2166 -0.0154 0.033 Uiso 1 1 calc R
C25 C 0.34754(17) 0.31439(8) -0.01471(9) 0.0288(3) Uani 1 1 d .
H25 H 0.3898 0.3127 -0.0672 0.035 Uiso 1 1 calc R
C26 C 0.34727(16) 0.37356(8) 0.03127(9) 0.0266(3) Uani 1 1 d .
H26 H 0.3880 0.4128 0.0098 0.032 Uiso 1 1 calc R
C27 C 0.28751(14) 0.37588(7) 0.10889(8) 0.0203(2) Uani 1 1 d .
H27 H 0.2871 0.4169 0.1397 0.024 Uiso 1 1 calc R
C28 C -0.02694(13) 0.28010(6) 0.21841(7) 0.01546(19) Uani 1 1 d .
C29 C -0.16205(13) 0.31534(7) 0.18742(8) 0.0197(2) Uani 1 1 d .
H29 H -0.1600 0.3626 0.1858 0.024 Uiso 1 1 calc R
C30 C -0.29995(14) 0.28160(7) 0.15882(9) 0.0237(2) Uani 1 1 d .
H30 H -0.3909 0.3062 0.1373 0.028 Uiso 1 1 calc R
C31 C -0.30583(15) 0.21264(7) 0.16148(10) 0.0251(3) Uani 1 1 d .
H31 H -0.3999 0.1900 0.1411 0.030 Uiso 1 1 calc R
C32 C -0.17385(16) 0.17713(7) 0.19396(11) 0.0281(3) Uani 1 1 d .
H32 H -0.1774 0.1299 0.1971 0.034 Uiso 1 1 calc R
C33 C -0.03524(15) 0.21056(6) 0.22216(10) 0.0245(3) Uani 1 1 d .
H33 H 0.0550 0.1857 0.2443 0.029 Uiso 1 1 calc R

loop_
_atom_site_aniso_label
_atom_site_aniso_U_11
_atom_site_aniso_U_22
_atom_site_aniso_U_33
_atom_site_aniso_U_23
_atom_site_aniso_U_13
_atom_site_aniso_U_12
Fe 0.01263(9) 0.01063(8) 0.01578(9) -0.00092(5) 0.00177(6) -0.00005(5)
P1 0.01203(12) 0.01107(12) 0.01513(13) -0.00052(9) 0.00233(9) 0.00034(9)
O1 0.0209(4) 0.0324(5) 0.0210(4) 0.0040(4) 0.0037(3) 0.0058(4)
O2 0.0334(5) 0.0287(5) 0.0327(5) -0.0015(4) 0.0187(4) -0.0039(4)
C1 0.0161(5) 0.0162(5) 0.0228(5) -0.0034(4) -0.0034(4) 0.0005(4)
C2 0.0191(5) 0.0180(5) 0.0206(5) -0.0046(4) -0.0004(4) -0.0001(4)
C3 0.0201(5) 0.0129(5) 0.0254(6) -0.0035(4) 0.0006(4) -0.0004(4)
C4 0.0193(5) 0.0165(5) 0.0263(6) -0.0019(4) 0.0029(4) -0.0060(4)
C5 0.0128(5) 0.0186(5) 0.0278(6) -0.0060(4) 0.0016(4) -0.0032(4)
C6 0.0262(6) 0.0244(6) 0.0314(7) -0.0014(5) -0.0096(5) 0.0060(5)
C7 0.0329(7) 0.0296(7) 0.0212(6) -0.0079(5) 0.0013(5) 0.0034(5)
C8 0.0289(7) 0.0144(5) 0.0388(8) -0.0057(5) -0.0018(6) 0.0027(5)
C9 0.0385(8) 0.0216(6) 0.0367(8) 0.0034(5) 0.0094(6) -0.0110(6)
C10 0.0152(5) 0.0305(7) 0.0393(8) -0.0098(6) 0.0069(5) -0.0021(5)
C11 0.0160(5) 0.0135(5) 0.0207(5) 0.0012(4) 0.0027(4) -0.0007(4)
C12 0.0177(5) 0.0234(6) 0.0250(6) 0.0002(5) 0.0042(4) 0.0040(4)
C13 0.0186(5) 0.0279(6) 0.0332(7) 0.0075(5) 0.0007(5) 0.0061(5)
C14 0.0251(6) 0.0393(8) 0.0239(6) 0.0100(6) -0.0001(5) 0.0060(6)
C15 0.0196(5) 0.0152(5) 0.0197(5) -0.0021(4) 0.0041(4) 0.0006(4)
C16 0.0153(5) 0.0131(4) 0.0172(5) -0.0002(4) 0.0011(4) 0.0010(4)
C17 0.0241(6) 0.0205(5) 0.0212(5) 0.0036(4) 0.0061(4) 0.0035(4)
C18 0.0362(7) 0.0252(6) 0.0217(6) 0.0067(5) 0.0031(5) 0.0036(5)
C19 0.0316(7) 0.0222(6) 0.0268(6) 0.0032(5) -0.0044(5) 0.0057(5)
C20 0.0215(6) 0.0226(6) 0.0299(6) 0.0002(5) -0.0017(5) 0.0080(5)
C21 0.0160(5) 0.0183(5) 0.0209(5) -0.0009(4) 0.0011(4) 0.0025(4)
C22 0.0150(5) 0.0164(5) 0.0156(5) -0.0006(4) 0.0029(4) 0.0019(4)
C23 0.0242(6) 0.0201(5) 0.0216(5) -0.0038(4) 0.0048(4) 0.0022(4)
C24 0.0282(6) 0.0334(7) 0.0210(6) -0.0069(5) 0.0046(5) 0.0076(5)
C25 0.0232(6) 0.0455(9) 0.0187(6) 0.0005(5) 0.0061(5) 0.0087(6)
C26 0.0235(6) 0.0349(7) 0.0229(6) 0.0084(5) 0.0085(5) 0.0017(5)
C27 0.0200(5) 0.0216(5) 0.0201(5) 0.0026(4) 0.0056(4) 0.0006(4)
C28 0.0148(4) 0.0145(5) 0.0170(5) -0.0021(4) 0.0026(4) -0.0015(4)
C29 0.0158(5) 0.0178(5) 0.0251(6) -0.0016(4) 0.0022(4) 0.0004(4)
C30 0.0144(5) 0.0265(6) 0.0294(6) -0.0044(5) 0.0021(4) -0.0009(4)
C31 0.0179(5) 0.0277(6) 0.0305(7) -0.0088(5) 0.0060(5) -0.0079(5)
C32 0.0251(6) 0.0175(6) 0.0408(8) -0.0046(5) 0.0035(6) -0.0073(4)
C33 0.0193(5) 0.0153(5) 0.0373(7) -0.0019(5) 0.0010(5) -0.0019(4)

loop_
_atom_type_symbol
_atom_type_description
_atom_type_scat_dispersion_real
_atom_type_scat_dispersion_imag
_atom_type_scat_source
C C 0.0033 0.0016 'International Tables Vol C Tables 4.2.6.8 and 6.1.1.4'
H H 0.0000 0.0000 'International Tables Vol C Tables 4.2.6.8 and 6.1.1.4'
O O 0.0106 0.0060 'International Tables Vol C Tables 4.2.6.8 and 6.1.1.4'
P P 0.1023 0.0942 'International Tables Vol C Tables 4.2.6.8 and 6.1.1.4'
Fe Fe 0.3463 0.8444 'International Tables Vol C Tables 4.2.6.8 and 6.1.1.4'

loop_
_geom_angle_atom_site_label_1
_geom_angle_atom_site_label_2
_geom_angle_atom_site_label_3
_geom_angle
C15 Fe C11 89.59(5)
C15 Fe C3 110.47(5)
C11 Fe C3 91.07(5)
C15 Fe C2 88.80(5)
C11 Fe C2 124.58(5)
C3 Fe C2 39.41(5)
C15 Fe C1 105.23(5)
C11 Fe C1 155.80(5)
C3 Fe C1 66.02(5)
C2 Fe C1 39.22(5)
C15 Fe C4 149.75(5)
C11 Fe C4 92.37(5)
C3 Fe C4 39.34(5)
C2 Fe C4 65.46(5)
C1 Fe C4 65.18(5)
C15 Fe C5 143.52(6)
C11 Fe C5 125.74(5)
C3 Fe C5 65.17(5)
C2 Fe C5 64.83(5)
C1 Fe C5 38.57(5)
C4 Fe C5 38.34(5)
C15 Fe P1 89.65(4)
C11 Fe P1 92.89(4)
C3 Fe P1 159.53(4)
C2 Fe P1 142.47(4)
C1 Fe P1 105.98(3)
C4 Fe P1 120.36(4)
C5 Fe P1 96.53(3)
C16 P1 C22 103.40(5)
C16 P1 C28 99.88(5)
C22 P1 C28 100.94(5)
C16 P1 Fe 111.54(4)
C22 P1 Fe 119.46(4)
C28 P1 Fe 118.85(4)
C14 O1 C11 108.52(11)
C5 C1 C2 107.42(11)
C5 C1 C6 126.25(12)
C2 C1 C6 125.43(13)
C5 C1 Fe 72.19(7)
C2 C1 Fe 69.27(7)
C6 C1 Fe 132.23(9)
C3 C2 C1 108.56(11)
C3 C2 C7 126.68(12)
C1 C2 C7 124.46(12)
C3 C2 Fe 70.00(7)
C1 C2 Fe 71.51(7)
C7 C2 Fe 129.28(10)
C2 C3 C4 107.71(11)
C2 C3 C8 126.30(13)
C4 C3 C8 125.67(13)
C2 C3 Fe 70.60(7)
C4 C3 Fe 72.10(7)
C8 C3 Fe 127.83(9)
C5 C4 C3 107.86(11)
C5 C4 C9 127.39(13)
C3 C4 C9 124.28(12)
C5 C4 Fe 71.95(7)
C3 C4 Fe 68.56(7)
C9 C4 Fe 130.95(10)
C4 C5 C1 108.40(11)
C4 C5 C10 127.44(13)
C1 C5 C10 123.52(12)
C4 C5 Fe 69.70(7)
C1 C5 Fe 69.24(7)
C10 C5 Fe 133.93(9)
C12 C11 O1 106.16(10)
C12 C11 Fe 131.26(10)
O1 C11 Fe 122.58(8)
C11 C12 C13 109.12(12)
C14 C13 C12 106.06(12)
C13 C14 O1 110.13(12)
O2 C15 Fe 177.45(11)
C21 C16 C17 118.31(11)
C21 C16 P1 123.66(9)
C17 C16 P1 118.03(9)
C18 C17 C16 120.86(12)
C17 C18 C19 120.06(13)
C20 C19 C18 119.72(13)
C19 C20 C21 120.56(13)
C16 C21 C20 120.48(12)
C27 C22 C23 118.43(11)
C27 C22 P1 119.48(9)
C23 C22 P1 122.08(9)
C24 C23 C22 120.74(13)
C25 C24 C23 120.01(13)
C26 C25 C24 119.68(13)
C25 C26 C27 120.23(13)
C26 C27 C22 120.85(12)
C29 C28 C33 118.13(11)
C29 C28 P1 121.17(9)
C33 C28 P1 120.61(9)
C28 C29 C30 120.46(12)
C31 C30 C29 120.74(12)
C32 C31 C30 119.49(12)
C31 C32 C33 120.05(13)
C32 C33 C28 121.10(12)

loop_
_geom_bond_atom_site_label_1
_geom_bond_atom_site_label_2
_geom_bond_distance
Fe C15 1.7302(13)
Fe C11 1.9603(12)
Fe C3 2.1046(12)
Fe C2 2.1125(12)
Fe C1 2.1421(12)
Fe C4 2.1516(12)
Fe C5 2.1812(12)
Fe P1 2.2142(3)
P1 C16 1.8317(11)
P1 C22 1.8376(12)
P1 C28 1.8457(11)
O1 C14 1.3742(17)
O1 C11 1.3994(15)
O2 C15 1.1587(16)
C1 C5 1.4283(19)
C1 C2 1.4282(17)
C1 C6 1.4942(18)
C2 C3 1.4218(18)
C2 C7 1.4996(19)
C3 C4 1.4334(19)
C3 C8 1.4973(18)
C4 C5 1.4231(18)
C4 C9 1.502(2)
C5 C10 1.4987(19)
C11 C12 1.3692(17)
C12 C13 1.4315(19)
C13 C14 1.343(2)
C16 C21 1.3960(16)
C16 C17 1.3998(17)
C17 C18 1.3895(18)
C18 C19 1.392(2)
C19 C20 1.374(2)
C20 C21 1.3978(18)
C22 C27 1.3897(17)
C22 C23 1.4012(17)
C23 C24 1.3873(19)
C24 C25 1.393(2)
C25 C26 1.383(2)
C26 C27 1.3913(18)
C28 C29 1.3956(16)
C28 C33 1.3995(17)
C29 C30 1.3943(17)
C30 C31 1.386(2)
C31 C32 1.381(2)
C32 C33 1.3956(18)
